data_7026132
loop_
_publ_author_name
'Mba, Miriam'
'Prins, Leonard J.'
'Zonta, Cristiano'
'Cametti, Massimo'
'Valkonen, Arto'
'Rissanen, Kari'
'Licini, Giulia'

_publ_section_title
;
 Ti(IV)-amino triphenolate complexes as effective catalysts for
 sulfoxidation.
;
_journal_issue 31
_journal_name_full 'Dalton transactions (Cambridge, England : 2003)'
_journal_page_first 7384
_journal_page_last 7392
_journal_paper_doi 10.1039/c0dt00228c
_journal_volume 39
_journal_year 2010
_chemical_formula_moiety 'C34 H45 N O4 Ti'
_chemical_formula_sum 'C34 H45 N O4 Ti'
_chemical_formula_weight 579.61
_chemical_name_systematic
;
?
;
_space_group_IT_number 33
_symmetry_cell_setting orthorhombic
_symmetry_space_group_name_Hall 'P 2c -2n'
_symmetry_space_group_name_H-M 'P n a 21'
_atom_sites_solution_hydrogens geom
_atom_sites_solution_primary direct
_atom_sites_solution_secondary difmap
_audit_creation_method SHELXL-97
_cell_angle_alpha 90.00
_cell_angle_beta 90.00
_cell_angle_gamma 90.00
_cell_formula_units_Z 4
_cell_length_a 11.8776(2)
_cell_length_b 23.2811(3)
_cell_length_c 11.4274(2)
_cell_measurement_reflns_used 4374
_cell_measurement_temperature 123(2)
_cell_measurement_theta_max 28.283
_cell_measurement_theta_min 0.407
_cell_volume 3159.95(9)
_computing_cell_refinement 'DENZO-SMN (Otwinowski & Minor, 1997)'
_computing_data_collection 'Collect (Bruker, 2008)'
_computing_data_reduction DENZO-SMN
_computing_molecular_graphics 'ORTEP-3 (Farrugia, 1997); MERCURY (Macrae, <i>et al.</i>, 2006)'
_computing_publication_material SHELXL-97
_computing_structure_refinement 'SHELXL-97 (Sheldrick, 2008)'
_computing_structure_solution 'SIR-2004 (Burla, et al., 2005)'
_diffrn_ambient_temperature 123(2)
_diffrn_detector_area_resol_mean 9
_diffrn_measured_fraction_theta_full 0.999
_diffrn_measured_fraction_theta_max 0.999
_diffrn_measurement_device_type 'Bruker-Nonius Kappa CCD with APEXII detector'
_diffrn_measurement_method '\f and \w scans'
_diffrn_radiation_monochromator graphite
_diffrn_radiation_source 'fine-focus sealed tube'
_diffrn_radiation_type MoK\a
_diffrn_radiation_wavelength 0.71073
_diffrn_reflns_av_R_equivalents 0.0649
_diffrn_reflns_av_sigmaI/netI 0.0521
_diffrn_reflns_limit_h_max 14
_diffrn_reflns_limit_h_min -12
_diffrn_reflns_limit_k_max 27
_diffrn_reflns_limit_k_min -26
_diffrn_reflns_limit_l_max 13
_diffrn_reflns_limit_l_min -13
_diffrn_reflns_number 30406
_diffrn_reflns_theta_full 25.00
_diffrn_reflns_theta_max 25.00
_diffrn_reflns_theta_min 2.62
_exptl_absorpt_coefficient_mu 0.307
_exptl_absorpt_correction_T_max 0.9411
_exptl_absorpt_correction_T_min 0.9134
_exptl_absorpt_correction_type multi-scan
_exptl_absorpt_process_details 'Sadabs (Sheldrick, 1996)'
_exptl_crystal_colour yellow
_exptl_crystal_density_diffrn 1.218
_exptl_crystal_density_method 'not measured'
_exptl_crystal_description block
_exptl_crystal_F_000 1240
_exptl_crystal_size_max 0.30
_exptl_crystal_size_mid 0.23
_exptl_crystal_size_min 0.20
_refine_diff_density_max 0.180
_refine_diff_density_min -0.275
_refine_diff_density_rms 0.045
_refine_ls_abs_structure_details 'Flack H D (1983), Acta Cryst. A39, 876-881'
_refine_ls_abs_structure_Flack 0.10(2)
_refine_ls_extinction_method none
_refine_ls_goodness_of_fit_ref 1.021
_refine_ls_hydrogen_treatment constr
_refine_ls_matrix_type full
_refine_ls_number_parameters 372
_refine_ls_number_reflns 5547
_refine_ls_number_restraints 8
_refine_ls_restrained_S_all 1.021
_refine_ls_R_factor_all 0.0454
_refine_ls_R_factor_gt 0.0384
_refine_ls_shift/su_max 0.001
_refine_ls_shift/su_mean 0.000
_refine_ls_structure_factor_coef Fsqd
_refine_ls_weighting_details 'calc w=1/[\s^2^(Fo^2^)+(0.0249P)^2^+1.6370P] where P=(Fo^2^+2Fc^2^)/3'
_refine_ls_weighting_scheme calc
_refine_ls_wR_factor_gt 0.0797
_refine_ls_wR_factor_ref 0.0823
_reflns_number_gt 5008
_reflns_number_total 5547
_reflns_threshold_expression >2\s(I)
_cod_data_source_file c0dt00228c.txt
_cod_data_source_block l-htiome
_cod_original_sg_symbol_H-M Pna21
_cod_database_code 7026132

loop_
_symmetry_equiv_pos_as_xyz
'x, y, z'
'-x, -y, z+1/2'
'-x+1/2, y+1/2, z+1/2'
'x+1/2, -y+1/2, z'

loop_
_atom_site_label
_atom_site_type_symbol
_atom_site_fract_x
_atom_site_fract_y
_atom_site_fract_z
_atom_site_U_iso_or_equiv
_atom_site_adp_type
_atom_site_occupancy
_atom_site_symmetry_multiplicity
_atom_site_calc_flag
_atom_site_refinement_flags
_atom_site_disorder_assembly
_atom_site_disorder_group
Ti1 Ti 0.34813(4) 0.430967(16) 0.74329(4) 0.01702(11) Uani 1 1 d . A .
O1 O 0.30624(15) 0.48885(7) 0.64168(15) 0.0228(4) Uani 1 1 d . . .
O2 O 0.24396(16) 0.40233(7) 0.84728(15) 0.0226(4) Uani 1 1 d . . .
O3 O 0.46392(15) 0.38179(7) 0.70160(15) 0.0242(4) Uani 1 1 d . . .
O4 O 0.42632(16) 0.47420(7) 0.84225(15) 0.0250(4) Uani 1 1 d D . .
N1 N 0.24762(18) 0.37520(8) 0.61002(18) 0.0183(4) Uani 1 1 d . . .
C1 C 0.2251(2) 0.50182(11) 0.5630(2) 0.0211(6) Uani 1 1 d . A .
C2 C 0.1904(2) 0.45895(10) 0.4851(2) 0.0208(6) Uani 1 1 d . . .
C3 C 0.1054(2) 0.46994(12) 0.4050(2) 0.0275(6) Uani 1 1 d . A .
H3 H 0.0810 0.4407 0.3529 0.033 Uiso 1 1 calc R . .
C4 C 0.0565(2) 0.52397(11) 0.4017(3) 0.0303(7) Uani 1 1 d . . .
H4 H -0.0024 0.5317 0.3477 0.036 Uiso 1 1 calc R A .
C5 C 0.0928(2) 0.56639(11) 0.4763(3) 0.0299(7) Uani 1 1 d . A .
H5 H 0.0594 0.6034 0.4710 0.036 Uiso 1 1 calc R . .
C6 C 0.1771(2) 0.55726(10) 0.5597(2) 0.0228(6) Uani 1 1 d . . .
C7 C 0.2166(2) 0.60438(11) 0.6438(3) 0.0290(7) Uani 1 1 d . A .
C8 C 0.1540(3) 0.66123(12) 0.6215(3) 0.0467(9) Uani 1 1 d . . .
H8A H 0.1812 0.6905 0.6762 0.070 Uiso 1 1 calc R A .
H8B H 0.0730 0.6555 0.6331 0.070 Uiso 1 1 calc R . .
H8C H 0.1679 0.6739 0.5410 0.070 Uiso 1 1 calc R . .
C9 C 0.1933(3) 0.58614(13) 0.7702(3) 0.0424(8) Uani 1 1 d . . .
H9A H 0.2191 0.6163 0.8236 0.064 Uiso 1 1 calc R A .
H9B H 0.2337 0.5504 0.7871 0.064 Uiso 1 1 calc R . .
H9C H 0.1123 0.5800 0.7807 0.064 Uiso 1 1 calc R . .
C10 C 0.3422(2) 0.61631(12) 0.6286(3) 0.0335(7) Uani 1 1 d . . .
H10A H 0.3654 0.6465 0.6832 0.050 Uiso 1 1 calc R A .
H10B H 0.3567 0.6289 0.5482 0.050 Uiso 1 1 calc R . .
H10C H 0.3849 0.5812 0.6447 0.050 Uiso 1 1 calc R . .
C11 C 0.2483(2) 0.40131(10) 0.4905(2) 0.0209(6) Uani 1 1 d . A .
H11A H 0.2107 0.3747 0.4354 0.025 Uiso 1 1 calc R . .
H11B H 0.3273 0.4059 0.4644 0.025 Uiso 1 1 calc R . .
C12 C 0.1749(2) 0.35634(11) 0.8608(2) 0.0208(6) Uani 1 1 d . A .
C13 C 0.1152(2) 0.33770(10) 0.7630(2) 0.0194(6) Uani 1 1 d . . .
C14 C 0.0456(2) 0.28973(10) 0.7706(2) 0.0250(6) Uani 1 1 d . A .
H14 H 0.0064 0.2763 0.7035 0.030 Uiso 1 1 calc R . .
C15 C 0.0341(3) 0.26195(11) 0.8769(2) 0.0301(7) Uani 1 1 d . . .
H15 H -0.0140 0.2295 0.8833 0.036 Uiso 1 1 calc R A .
C16 C 0.0927(2) 0.28139(10) 0.9742(2) 0.0262(6) Uani 1 1 d . A .
H16 H 0.0837 0.2616 1.0463 0.031 Uiso 1 1 calc R . .
C17 C 0.1646(2) 0.32898(10) 0.9701(2) 0.0216(6) Uani 1 1 d . . .
C18 C 0.2306(2) 0.34978(11) 1.0777(2) 0.0235(6) Uani 1 1 d . A .
C19 C 0.1986(3) 0.31595(11) 1.1884(2) 0.0314(7) Uani 1 1 d . . .
H19A H 0.2139 0.2750 1.1761 0.047 Uiso 1 1 calc R A .
H19B H 0.1183 0.3214 1.2049 0.047 Uiso 1 1 calc R . .
H19C H 0.2431 0.3299 1.2548 0.047 Uiso 1 1 calc R . .
C20 C 0.3576(2) 0.34080(14) 1.0577(3) 0.0373(7) Uani 1 1 d . . .
H20A H 0.3724 0.3001 1.0425 0.056 Uiso 1 1 calc R A .
H20B H 0.3992 0.3529 1.1276 0.056 Uiso 1 1 calc R . .
H20C H 0.3821 0.3637 0.9904 0.056 Uiso 1 1 calc R . .
C21 C 0.2054(3) 0.41324(11) 1.1024(3) 0.0308(7) Uani 1 1 d . . .
H21A H 0.1245 0.4182 1.1153 0.046 Uiso 1 1 calc R A .
H21B H 0.2291 0.4365 1.0353 0.046 Uiso 1 1 calc R . .
H21C H 0.2467 0.4255 1.1723 0.046 Uiso 1 1 calc R . .
C22 C 0.1279(2) 0.36952(11) 0.6489(2) 0.0205(6) Uani 1 1 d . A .
H22A H 0.0847 0.3491 0.5876 0.025 Uiso 1 1 calc R . .
H22B H 0.0949 0.4084 0.6575 0.025 Uiso 1 1 calc R . .
C23 C 0.4974(2) 0.34801(10) 0.6115(2) 0.0207(6) Uani 1 1 d . A .
C24 C 0.4150(2) 0.31587(10) 0.5541(2) 0.0218(6) Uani 1 1 d . . .
C25 C 0.4451(2) 0.28242(11) 0.4582(2) 0.0246(6) Uani 1 1 d . A .
H25 H 0.3894 0.2612 0.4171 0.029 Uiso 1 1 calc R . .
C26 C 0.5561(2) 0.28024(11) 0.4229(2) 0.0281(6) Uani 1 1 d . . .
H26 H 0.5768 0.2576 0.3572 0.034 Uiso 1 1 calc R A .
C27 C 0.6370(2) 0.31093(11) 0.4829(2) 0.0268(6) Uani 1 1 d . A .
H27 H 0.7130 0.3085 0.4575 0.032 Uiso 1 1 calc R . .
C28 C 0.6118(2) 0.34556(10) 0.5797(2) 0.0220(6) Uani 1 1 d . . .
C29 C 0.7035(2) 0.37773(11) 0.6485(2) 0.0254(6) Uani 1 1 d . A .
C30 C 0.8217(2) 0.36449(13) 0.6034(3) 0.0347(7) Uani 1 1 d . . .
H30A H 0.8771 0.3859 0.6496 0.052 Uiso 1 1 calc R A .
H30B H 0.8274 0.3758 0.5211 0.052 Uiso 1 1 calc R . .
H30C H 0.8365 0.3232 0.6108 0.052 Uiso 1 1 calc R . .
C31 C 0.6859(2) 0.44261(11) 0.6388(3) 0.0358(7) Uani 1 1 d . . .
H31A H 0.6105 0.4525 0.6670 0.054 Uiso 1 1 calc R A .
H31B H 0.6936 0.4544 0.5568 0.054 Uiso 1 1 calc R . .
H31C H 0.7425 0.4625 0.6863 0.054 Uiso 1 1 calc R . .
C32 C 0.6997(3) 0.35922(13) 0.7776(2) 0.0339(7) Uani 1 1 d . . .
H32A H 0.6246 0.3669 0.8096 0.051 Uiso 1 1 calc R A .
H32B H 0.7559 0.3809 0.8221 0.051 Uiso 1 1 calc R . .
H32C H 0.7161 0.3181 0.7835 0.051 Uiso 1 1 calc R . .
C33 C 0.2967(2) 0.31648(10) 0.6008(2) 0.0211(6) Uani 1 1 d . A .
H33A H 0.2484 0.2930 0.5488 0.025 Uiso 1 1 calc R . .
H33B H 0.2961 0.2984 0.6792 0.025 Uiso 1 1 calc R . .
C34 C 0.5082(7) 0.5107(5) 0.8903(10) 0.050(2) Uani 0.75(3) 1 d PDU A 1
H34A H 0.4978 0.5130 0.9752 0.075 Uiso 0.75(3) 1 calc PR A 1
H34B H 0.5007 0.5491 0.8561 0.075 Uiso 0.75(3) 1 calc PR A 1
H34C H 0.5833 0.4955 0.8730 0.075 Uiso 0.75(3) 1 calc PR A 1
C34B C 0.509(2) 0.4876(17) 0.926(3) 0.055(7) Uani 0.25(3) 1 d PDU A 2
H34D H 0.4719 0.4971 1.0005 0.082 Uiso 0.25(3) 1 calc PR A 2
H34E H 0.5528 0.5206 0.8992 0.082 Uiso 0.25(3) 1 calc PR A 2
H34F H 0.5584 0.4545 0.9372 0.082 Uiso 0.25(3) 1 calc PR A 2

loop_
_atom_site_aniso_label
_atom_site_aniso_U_11
_atom_site_aniso_U_22
_atom_site_aniso_U_33
_atom_site_aniso_U_23
_atom_site_aniso_U_13
_atom_site_aniso_U_12
Ti1 0.0170(2) 0.01794(19) 0.0161(2) -0.0014(2) -0.0004(2) -0.00211(19)
O1 0.0241(10) 0.0209(9) 0.0233(10) -0.0003(8) -0.0038(8) -0.0027(8)
O2 0.0274(11) 0.0225(9) 0.0178(9) -0.0034(7) 0.0031(8) -0.0045(8)
O3 0.0225(10) 0.0268(9) 0.0233(9) -0.0064(8) -0.0011(8) 0.0008(8)
O4 0.0255(10) 0.0257(9) 0.0239(10) -0.0036(8) -0.0060(8) -0.0049(8)
N1 0.0175(11) 0.0195(10) 0.0178(10) -0.0009(9) 0.0015(9) 0.0007(9)
C1 0.0188(14) 0.0246(13) 0.0200(13) 0.0016(11) 0.0024(11) -0.0036(11)
C2 0.0197(15) 0.0239(13) 0.0187(13) 0.0027(11) 0.0023(11) -0.0009(11)
C3 0.0292(17) 0.0327(15) 0.0205(14) -0.0011(12) -0.0002(12) -0.0016(13)
C4 0.0258(17) 0.0334(15) 0.0317(16) 0.0084(13) -0.0048(13) 0.0021(13)
C5 0.0228(16) 0.0260(14) 0.0409(17) 0.0091(14) 0.0023(14) 0.0035(12)
C6 0.0225(15) 0.0196(13) 0.0264(15) 0.0031(11) 0.0052(12) -0.0020(11)
C7 0.0296(17) 0.0184(13) 0.0390(18) -0.0035(12) 0.0019(14) -0.0022(12)
C8 0.042(2) 0.0269(15) 0.071(2) -0.0071(16) -0.0054(19) 0.0050(14)
C9 0.054(2) 0.0343(15) 0.039(2) -0.0140(14) 0.0114(16) -0.0098(15)
C10 0.0309(17) 0.0287(15) 0.0409(19) -0.0024(13) -0.0015(14) -0.0054(13)
C11 0.0237(15) 0.0211(13) 0.0178(13) -0.0006(11) 0.0001(11) -0.0013(11)
C12 0.0193(14) 0.0180(13) 0.0252(15) -0.0033(11) 0.0056(12) -0.0003(11)
C13 0.0170(13) 0.0190(11) 0.0222(15) -0.0013(11) 0.0043(11) 0.0018(10)
C14 0.0219(15) 0.0243(12) 0.0288(17) -0.0043(11) 0.0008(12) -0.0012(11)
C15 0.0351(18) 0.0199(14) 0.0353(16) -0.0011(12) 0.0104(14) -0.0077(13)
C16 0.0315(17) 0.0221(13) 0.0250(15) 0.0024(12) 0.0076(13) 0.0005(12)
C17 0.0241(15) 0.0196(12) 0.0211(13) -0.0010(11) 0.0057(12) 0.0045(11)
C18 0.0287(15) 0.0256(13) 0.0162(14) 0.0004(11) 0.0031(11) -0.0003(12)
C19 0.0428(19) 0.0278(14) 0.0235(14) 0.0042(12) 0.0029(14) 0.0066(14)
C20 0.0320(18) 0.0521(18) 0.0277(16) 0.0006(14) -0.0028(14) 0.0030(15)
C21 0.0450(19) 0.0259(13) 0.0215(14) -0.0029(12) -0.0021(14) 0.0002(13)
C22 0.0188(14) 0.0202(13) 0.0224(13) -0.0051(11) -0.0017(11) -0.0019(11)
C23 0.0218(15) 0.0206(12) 0.0197(13) 0.0035(11) 0.0000(11) 0.0044(11)
C24 0.0225(15) 0.0205(12) 0.0224(14) 0.0033(11) -0.0013(12) 0.0032(11)
C25 0.0277(16) 0.0232(13) 0.0227(14) -0.0049(11) -0.0015(12) 0.0013(12)
C26 0.0346(18) 0.0257(14) 0.0242(15) -0.0057(12) 0.0071(13) 0.0051(13)
C27 0.0229(16) 0.0262(14) 0.0312(15) 0.0064(12) 0.0038(13) 0.0046(12)
C28 0.0223(15) 0.0185(12) 0.0253(14) 0.0061(11) -0.0003(12) 0.0034(11)
C29 0.0179(14) 0.0293(14) 0.0290(15) 0.0040(12) -0.0011(12) -0.0008(12)
C30 0.0209(16) 0.0460(17) 0.0371(17) 0.0011(14) -0.0017(13) -0.0005(14)
C31 0.0279(17) 0.0249(14) 0.055(2) 0.0003(14) -0.0076(15) -0.0034(13)
C32 0.0278(16) 0.0458(17) 0.0281(17) 0.0058(13) -0.0083(12) -0.0097(14)
C33 0.0230(15) 0.0169(12) 0.0234(14) -0.0018(11) -0.0014(12) -0.0006(11)
C34 0.036(3) 0.059(5) 0.056(5) -0.022(4) -0.003(3) -0.020(4)
C34B 0.048(10) 0.054(14) 0.063(14) -0.038(10) -0.010(10) -0.002(10)

loop_
_atom_type_symbol
_atom_type_description
_atom_type_scat_dispersion_real
_atom_type_scat_dispersion_imag
_atom_type_scat_source
C C 0.0033 0.0016 'International Tables Vol C Tables 4.2.6.8 and 6.1.1.4'
H H 0.0000 0.0000 'International Tables Vol C Tables 4.2.6.8 and 6.1.1.4'
N N 0.0061 0.0033 'International Tables Vol C Tables 4.2.6.8 and 6.1.1.4'
O O 0.0106 0.0060 'International Tables Vol C Tables 4.2.6.8 and 6.1.1.4'
Ti Ti 0.2776 0.4457 'International Tables Vol C Tables 4.2.6.8 and 6.1.1.4'

loop_
_geom_angle_atom_site_label_1
_geom_angle_atom_site_label_2
_geom_angle_atom_site_label_3
_geom_angle
O4 Ti1 O2 98.38(8)
O4 Ti1 O1 97.34(8)
O2 Ti1 O1 119.27(8)
O4 Ti1 O3 97.23(8)
O2 Ti1 O3 116.20(8)
O1 Ti1 O3 119.30(8)
O4 Ti1 N1 178.74(9)
O2 Ti1 N1 82.86(7)
O1 Ti1 N1 81.81(7)
O3 Ti1 N1 82.41(7)
C1 O1 Ti1 140.62(16)
C12 O2 Ti1 139.92(16)
C23 O3 Ti1 140.55(16)
C34 O4 Ti1 162.7(4)
C34B O4 Ti1 157.6(15)
C33 N1 C11 107.81(19)
C33 N1 C22 108.17(19)
C11 N1 C22 108.2(2)
C33 N1 Ti1 110.93(15)
C11 N1 Ti1 111.57(14)
C22 N1 Ti1 110.01(15)
O1 C1 C2 118.3(2)
O1 C1 C6 120.7(2)
C2 C1 C6 121.0(2)
C3 C2 C1 120.2(2)
C3 C2 C11 121.5(2)
C1 C2 C11 118.3(2)
C2 C3 C4 119.4(3)
C2 C3 H3 120.3
C4 C3 H3 120.3
C5 C4 C3 120.2(3)
C5 C4 H4 119.9
C3 C4 H4 119.9
C4 C5 C6 122.6(2)
C4 C5 H5 118.7
C6 C5 H5 118.7
C5 C6 C1 116.5(2)
C5 C6 C7 122.5(2)
C1 C6 C7 120.9(2)
C10 C7 C9 109.5(3)
C10 C7 C6 111.0(2)
C9 C7 C6 109.8(2)
C10 C7 C8 107.2(2)
C9 C7 C8 107.9(3)
C6 C7 C8 111.4(2)
C7 C8 H8A 109.5
C7 C8 H8B 109.5
H8A C8 H8B 109.5
C7 C8 H8C 109.5
H8A C8 H8C 109.5
H8B C8 H8C 109.5
C7 C9 H9A 109.5
C7 C9 H9B 109.5
H9A C9 H9B 109.5
C7 C9 H9C 109.5
H9A C9 H9C 109.5
H9B C9 H9C 109.5
C7 C10 H10A 109.5
C7 C10 H10B 109.5
H10A C10 H10B 109.5
C7 C10 H10C 109.5
H10A C10 H10C 109.5
H10B C10 H10C 109.5
N1 C11 C2 113.4(2)
N1 C11 H11A 108.9
C2 C11 H11A 108.9
N1 C11 H11B 108.9
C2 C11 H11B 108.9
H11A C11 H11B 107.7
O2 C12 C13 117.5(2)
O2 C12 C17 120.7(2)
C13 C12 C17 121.8(2)
C12 C13 C14 120.2(2)
C12 C13 C22 119.3(2)
C14 C13 C22 120.5(2)
C15 C14 C13 119.2(2)
C15 C14 H14 120.4
C13 C14 H14 120.4
C14 C15 C16 120.1(2)
C14 C15 H15 119.9
C16 C15 H15 119.9
C15 C16 C17 122.5(2)
C15 C16 H16 118.7
C17 C16 H16 118.7
C16 C17 C12 116.2(2)
C16 C17 C18 122.3(2)
C12 C17 C18 121.5(2)
C21 C18 C17 110.6(2)
C21 C18 C19 107.1(2)
C17 C18 C19 111.8(2)
C21 C18 C20 110.4(2)
C17 C18 C20 109.8(2)
C19 C18 C20 107.1(2)
C18 C19 H19A 109.5
C18 C19 H19B 109.5
H19A C19 H19B 109.5
C18 C19 H19C 109.5
H19A C19 H19C 109.5
H19B C19 H19C 109.5
C18 C20 H20A 109.5
C18 C20 H20B 109.5
H20A C20 H20B 109.5
C18 C20 H20C 109.5
H20A C20 H20C 109.5
H20B C20 H20C 109.5
C18 C21 H21A 109.5
C18 C21 H21B 109.5
H21A C21 H21B 109.5
C18 C21 H21C 109.5
H21A C21 H21C 109.5
H21B C21 H21C 109.5
N1 C22 C13 113.3(2)
N1 C22 H22A 108.9
C13 C22 H22A 108.9
N1 C22 H22B 108.9
C13 C22 H22B 108.9
H22A C22 H22B 107.7
O3 C23 C24 117.5(2)
O3 C23 C28 120.2(2)
C24 C23 C28 122.3(2)
C25 C24 C23 119.4(2)
C25 C24 C33 121.6(2)
C23 C24 C33 119.0(2)
C26 C25 C24 119.7(2)
C26 C25 H25 120.1
C24 C25 H25 120.1
C25 C26 C27 120.1(2)
C25 C26 H26 119.9
C27 C26 H26 119.9
C26 C27 C28 122.8(3)
C26 C27 H27 118.6
C28 C27 H27 118.6
C27 C28 C23 115.7(2)
C27 C28 C29 122.2(2)
C23 C28 C29 122.1(2)
C30 C29 C31 107.5(2)
C30 C29 C28 112.4(2)
C31 C29 C28 110.4(2)
C30 C29 C32 107.1(2)
C31 C29 C32 110.0(3)
C28 C29 C32 109.5(2)
C29 C30 H30A 109.5
C29 C30 H30B 109.5
H30A C30 H30B 109.5
C29 C30 H30C 109.5
H30A C30 H30C 109.5
H30B C30 H30C 109.5
C29 C31 H31A 109.5
C29 C31 H31B 109.5
H31A C31 H31B 109.5
C29 C31 H31C 109.5
H31A C31 H31C 109.5
H31B C31 H31C 109.5
C29 C32 H32A 109.5
C29 C32 H32B 109.5
H32A C32 H32B 109.5
C29 C32 H32C 109.5
H32A C32 H32C 109.5
H32B C32 H32C 109.5
N1 C33 C24 113.55(19)
N1 C33 H33A 108.9
C24 C33 H33A 108.9
N1 C33 H33B 108.9
C24 C33 H33B 108.9
H33A C33 H33B 107.7
O4 C34 H34A 109.5
O4 C34 H34B 109.5
H34A C34 H34B 109.5
O4 C34 H34C 109.5
H34A C34 H34C 109.5
H34B C34 H34C 109.5
O4 C34B H34D 109.5
O4 C34B H34E 109.5
H34D C34B H34E 109.5
O4 C34B H34F 109.5
H34D C34B H34F 109.5
H34E C34B H34F 109.5

loop_
_geom_bond_atom_site_label_1
_geom_bond_atom_site_label_2
_geom_bond_distance
Ti1 O4 1.7760(17)
Ti1 O2 1.8406(18)
Ti1 O1 1.8471(17)
Ti1 O3 1.8518(18)
Ti1 N1 2.330(2)
O1 C1 1.352(3)
O2 C12 1.358(3)
O3 C23 1.355(3)
O4 C34 1.403(6)
O4 C34B 1.403(15)
N1 C33 1.490(3)
N1 C11 1.495(3)
N1 C22 1.496(3)
C1 C2 1.400(4)
C1 C6 1.412(3)
C2 C3 1.386(4)
C2 C11 1.509(3)
C3 C4 1.386(4)
C3 H3 0.9500
C4 C5 1.374(4)
C4 H4 0.9500
C5 C6 1.398(4)
C5 H5 0.9500
C6 C7 1.532(4)
C7 C10 1.527(4)
C7 C9 1.531(4)
C7 C8 1.539(4)
C8 H8A 0.9800
C8 H8B 0.9800
C8 H8C 0.9800
C9 H9A 0.9800
C9 H9B 0.9800
C9 H9C 0.9800
C10 H10A 0.9800
C10 H10B 0.9800
C10 H10C 0.9800
C11 H11A 0.9900
C11 H11B 0.9900
C12 C13 1.392(4)
C12 C17 1.407(4)
C13 C14 1.392(3)
C13 C22 1.507(4)
C14 C15 1.383(4)
C14 H14 0.9500
C15 C16 1.388(4)
C15 H15 0.9500
C16 C17 1.400(4)
C16 H16 0.9500
C17 C18 1.537(4)
C18 C21 1.534(4)
C18 C19 1.538(3)
C18 C20 1.540(4)
C19 H19A 0.9800
C19 H19B 0.9800
C19 H19C 0.9800
C20 H20A 0.9800
C20 H20B 0.9800
C20 H20C 0.9800
C21 H21A 0.9800
C21 H21B 0.9800
C21 H21C 0.9800
C22 H22A 0.9900
C22 H22B 0.9900
C23 C24 1.396(4)
C23 C28 1.408(4)
C24 C25 1.392(4)
C24 C33 1.503(4)
C25 C26 1.380(4)
C25 H25 0.9500
C26 C27 1.380(4)
C26 H26 0.9500
C27 C28 1.401(4)
C27 H27 0.9500
C28 C29 1.537(4)
C29 C30 1.527(4)
C29 C31 1.529(4)
C29 C32 1.538(4)
C30 H30A 0.9800
C30 H30B 0.9800
C30 H30C 0.9800
C31 H31A 0.9800
C31 H31B 0.9800
C31 H31C 0.9800
C32 H32A 0.9800
C32 H32B 0.9800
C32 H32C 0.9800
C33 H33A 0.9900
C33 H33B 0.9900
C34 H34A 0.9800
C34 H34B 0.9800
C34 H34C 0.9800
C34B H34D 0.9800
C34B H34E 0.9800
C34B H34F 0.9800

loop_
_geom_torsion_atom_site_label_1
_geom_torsion_atom_site_label_2
_geom_torsion_atom_site_label_3
_geom_torsion_atom_site_label_4
_geom_torsion
O4 Ti1 O1 C1 -155.1(3)
O2 Ti1 O1 C1 -51.2(3)
O3 Ti1 O1 C1 102.3(3)
N1 Ti1 O1 C1 25.8(3)
O4 Ti1 O2 C12 -155.4(3)
O1 Ti1 O2 C12 101.3(3)
O3 Ti1 O2 C12 -53.0(3)
N1 Ti1 O2 C12 24.9(3)
O4 Ti1 O3 C23 -153.1(3)
O2 Ti1 O3 C23 103.9(3)
O1 Ti1 O3 C23 -50.4(3)
N1 Ti1 O3 C23 25.7(3)
O2 Ti1 O4 C34 175(2)
O1 Ti1 O4 C34 -64(2)
O3 Ti1 O4 C34 57(2)
N1 Ti1 O4 C34 -16(5)
O2 Ti1 O4 C34B 86(4)
O1 Ti1 O4 C34B -153(4)
O3 Ti1 O4 C34B -32(4)
N1 Ti1 O4 C34B -105(6)
O4 Ti1 N1 C33 100(4)
O2 Ti1 N1 C33 -91.29(16)
O1 Ti1 N1 C33 147.65(17)
O3 Ti1 N1 C33 26.46(15)
O4 Ti1 N1 C11 -20(4)
O2 Ti1 N1 C11 148.49(17)
O1 Ti1 N1 C11 27.43(16)
O3 Ti1 N1 C11 -93.77(16)
O4 Ti1 N1 C22 -140(4)
O2 Ti1 N1 C22 28.35(16)
O1 Ti1 N1 C22 -92.70(16)
O3 Ti1 N1 C22 146.10(16)
Ti1 O1 C1 C2 -43.3(4)
Ti1 O1 C1 C6 136.9(2)
O1 C1 C2 C3 178.3(2)
C6 C1 C2 C3 -1.9(4)
O1 C1 C2 C11 -2.1(3)
C6 C1 C2 C11 177.8(2)
C1 C2 C3 C4 1.0(4)
C11 C2 C3 C4 -178.6(2)
C2 C3 C4 C5 0.7(4)
C3 C4 C5 C6 -1.7(4)
C4 C5 C6 C1 0.8(4)
C4 C5 C6 C7 -179.3(3)
O1 C1 C6 C5 -179.2(2)
C2 C1 C6 C5 0.9(4)
O1 C1 C6 C7 0.8(4)
C2 C1 C6 C7 -179.0(2)
C5 C6 C7 C10 -120.7(3)
C1 C6 C7 C10 59.3(3)
C5 C6 C7 C9 118.2(3)
C1 C6 C7 C9 -61.9(3)
C5 C6 C7 C8 -1.3(4)
C1 C6 C7 C8 178.6(3)
C33 N1 C11 C2 174.4(2)
C22 N1 C11 C2 57.7(3)
Ti1 N1 C11 C2 -63.5(2)
C3 C2 C11 N1 -126.6(3)
C1 C2 C11 N1 53.8(3)
Ti1 O2 C12 C13 -43.1(4)
Ti1 O2 C12 C17 137.0(2)
O2 C12 C13 C14 178.1(2)
C17 C12 C13 C14 -2.0(4)
O2 C12 C13 C22 -1.1(4)
C17 C12 C13 C22 178.7(2)
C12 C13 C14 C15 1.8(4)
C22 C13 C14 C15 -178.9(2)
C13 C14 C15 C16 -0.9(4)
C14 C15 C16 C17 0.1(4)
C15 C16 C17 C12 -0.2(4)
C15 C16 C17 C18 -179.1(3)
O2 C12 C17 C16 -179.0(2)
C13 C12 C17 C16 1.2(4)
O2 C12 C17 C18 -0.1(4)
C13 C12 C17 C18 -179.9(2)
C16 C17 C18 C21 -124.6(3)
C12 C17 C18 C21 56.6(3)
C16 C17 C18 C19 -5.4(4)
C12 C17 C18 C19 175.7(2)
C16 C17 C18 C20 113.3(3)
C12 C17 C18 C20 -65.5(3)
C33 N1 C22 C13 57.1(3)
C11 N1 C22 C13 173.67(19)
Ti1 N1 C22 C13 -64.2(2)
C12 C13 C22 N1 54.3(3)
C14 C13 C22 N1 -125.0(2)
Ti1 O3 C23 C24 -41.0(4)
Ti1 O3 C23 C28 139.9(2)
O3 C23 C24 C25 177.4(2)
C28 C23 C24 C25 -3.5(4)
O3 C23 C24 C33 -5.0(3)
C28 C23 C24 C33 174.1(2)
C23 C24 C25 C26 1.7(4)
C33 C24 C25 C26 -175.8(2)
C24 C25 C26 C27 0.3(4)
C25 C26 C27 C28 -0.6(4)
C26 C27 C28 C23 -1.0(4)
C26 C27 C28 C29 177.7(2)
O3 C23 C28 C27 -177.8(2)
C24 C23 C28 C27 3.1(4)
O3 C23 C28 C29 3.5(4)
C24 C23 C28 C29 -175.6(2)
C27 C28 C29 C30 -3.4(3)
C23 C28 C29 C30 175.3(2)
C27 C28 C29 C31 116.6(3)
C23 C28 C29 C31 -64.8(3)
C27 C28 C29 C32 -122.2(3)
C23 C28 C29 C32 56.4(3)
C11 N1 C33 C24 59.1(3)
C22 N1 C33 C24 176.0(2)
Ti1 N1 C33 C24 -63.3(2)
C25 C24 C33 N1 -126.1(2)
C23 C24 C33 N1 56.4(3)
